data_4105076
loop_
_publ_author_name
'Xiaofang Li'
'Masayoshi Nishiura'
'Lihong Hu'
'Kyouichi Mori'
'Zhaomin Hou'

_publ_section_title
;
 Alternating and Random Copolymerization of Isoprene and Ethylene
 Catalyzed by Cationic Half-Sandwich Scandium Alkyls
;
_journal_name_full 'Journal of the American Chemical Society'
_journal_page_first 13870
_journal_page_last 13882
_journal_paper_doi 10.1021/ja9056213
_journal_volume 131
_journal_year 2009
_chemical_formula_sum 'C22 H45 O Sc Si2'
_chemical_formula_weight 426.72
_chemical_name_common Cp*Sc(CH2SiMe3)2(thf)
_chemical_name_systematic
; 
 ? 
;
_space_group_IT_number 2
_symmetry_cell_setting triclinic
_symmetry_space_group_name_Hall '-P 1'
_symmetry_space_group_name_H-M 'P -1'
_atom_sites_solution_hydrogens geom
_atom_sites_solution_primary direct
_atom_sites_solution_secondary difmap
_audit_creation_method SHELXL-97
_cell_angle_alpha 105.9540(10)
_cell_angle_beta 90.5140(10)
_cell_angle_gamma 105.8520(10)
_cell_formula_units_Z 4
_cell_length_a 11.4414(5)
_cell_length_b 14.9248(7)
_cell_length_c 17.1487(8)
_cell_measurement_temperature 173(2)
_cell_volume 2697.3(2)
_computing_cell_refinement 'Bruker SMART'
_computing_data_collection 'Bruker SMART'
_computing_data_reduction 'Bruker SHELXTL'
_computing_molecular_graphics 'Bruker SHELXTL'
_computing_publication_material 'Bruker SHELXTL'
_computing_structure_refinement 'SHELXL-97 (Sheldrick, 1997)'
_computing_structure_solution 'SHELXS-97 (Sheldrick, 1990)'
_diffrn_ambient_temperature 173(2)
_diffrn_measured_fraction_theta_full 0.993
_diffrn_measured_fraction_theta_max 0.993
_diffrn_measurement_device_type 'CCD area detector'
_diffrn_measurement_method 'phi and omega scans'
_diffrn_radiation_monochromator graphite
_diffrn_radiation_source 'fine-focus sealed tube'
_diffrn_radiation_type MoK\a
_diffrn_radiation_wavelength 0.71073
_diffrn_reflns_av_R_equivalents 0.0244
_diffrn_reflns_av_sigmaI/netI 0.0500
_diffrn_reflns_limit_h_max 13
_diffrn_reflns_limit_h_min -13
_diffrn_reflns_limit_k_max 17
_diffrn_reflns_limit_k_min -17
_diffrn_reflns_limit_l_max 20
_diffrn_reflns_limit_l_min -20
_diffrn_reflns_number 19429
_diffrn_reflns_theta_full 25.02
_diffrn_reflns_theta_max 25.02
_diffrn_reflns_theta_min 1.24
_exptl_absorpt_coefficient_mu 0.370
_exptl_absorpt_correction_T_max 0.9297
_exptl_absorpt_correction_T_min 0.8662
_exptl_absorpt_correction_type multi-scan
_exptl_absorpt_process_details SADABS
_exptl_crystal_density_diffrn 1.051
_exptl_crystal_F_000 936
_exptl_crystal_size_max 0.40
_exptl_crystal_size_mid 0.30
_exptl_crystal_size_min 0.20
_refine_diff_density_max 0.408
_refine_diff_density_min -0.286
_refine_diff_density_rms 0.054
_refine_ls_extinction_method none
_refine_ls_goodness_of_fit_ref 1.025
_refine_ls_hydrogen_treatment none
_refine_ls_matrix_type full
_refine_ls_number_parameters 469
_refine_ls_number_reflns 9462
_refine_ls_number_restraints 0
_refine_ls_restrained_S_all 1.025
_refine_ls_R_factor_all 0.0678
_refine_ls_R_factor_gt 0.0420
_refine_ls_shift/su_max 0.001
_refine_ls_shift/su_mean 0.000
_refine_ls_structure_factor_coef Fsqd
_refine_ls_weighting_details 'calc w=1/[\s^2^(Fo^2^)+(0.0550P)^2^+0.0000P] where P=(Fo^2^+2Fc^2^)/3'
_refine_ls_weighting_scheme calc
_refine_ls_wR_factor_gt 0.0994
_refine_ls_wR_factor_ref 0.1094
_reflns_number_gt 6403
_reflns_number_total 9462
_reflns_threshold_expression >2sigma(I)
_cod_data_source_file ja9056213_si_001_4.cif
_cod_data_source_block 4
_cod_original_cell_volume 2697.2(2)
_cod_database_code 4105076

loop_
_symmetry_equiv_pos_as_xyz
'x, y, z'
'-x, -y, -z'

loop_
_atom_site_label
_atom_site_type_symbol
_atom_site_fract_x
_atom_site_fract_y
_atom_site_fract_z
_atom_site_U_iso_or_equiv
_atom_site_adp_type
_atom_site_occupancy
_atom_site_symmetry_multiplicity
_atom_site_calc_flag
_atom_site_refinement_flags
Sc1 Sc 0.89936(4) 0.25961(3) 0.08145(3) 0.03603(13) Uani 1 1 d .
Sc2 Sc 0.36793(4) 0.23518(3) 0.61269(3) 0.03448(13) Uani 1 1 d .
Si1 Si 0.84287(7) 0.11542(6) -0.12954(4) 0.0458(2) Uani 1 1 d .
Si2 Si 0.60608(7) 0.32274(6) 0.08282(5) 0.0469(2) Uani 1 1 d .
Si3 Si 0.48933(8) 0.24456(6) 0.41598(5) 0.0487(2) Uani 1 1 d .
Si4 Si 0.11715(7) 0.31153(6) 0.54046(5) 0.0521(2) Uani 1 1 d .
O1 O 0.80464(16) 0.13640(13) 0.12259(11) 0.0506(5) Uani 1 1 d .
O2 O 0.53435(15) 0.34875(12) 0.66326(11) 0.0474(4) Uani 1 1 d .
C1 C 0.9449(3) 0.1703(2) -0.03574(16) 0.0565(8) Uani 1 1 d .
H1A H 1.0190 0.2105 -0.0497 0.068 Uiso 1 1 d R
H1B H 0.9666 0.1172 -0.0230 0.068 Uiso 1 1 d R
C2 C 0.8419(3) 0.2092(2) -0.18204(19) 0.0664(9) Uani 1 1 d .
H2A H 0.8064 0.2564 -0.1492 0.100 Uiso 1 1 d R
H2B H 0.7950 0.1787 -0.2339 0.100 Uiso 1 1 d R
H2C H 0.9241 0.2409 -0.1900 0.100 Uiso 1 1 d R
C3 C 0.8917(3) 0.0162(2) -0.2035(2) 0.0825(11) Uani 1 1 d .
H3A H 0.9742 0.0414 -0.2149 0.124 Uiso 1 1 d R
H3B H 0.8390 -0.0074 -0.2531 0.124 Uiso 1 1 d R
H3C H 0.8866 -0.0362 -0.1802 0.124 Uiso 1 1 d R
C4 C 0.6806(3) 0.0576(2) -0.11301(19) 0.0702(9) Uani 1 1 d .
H4A H 0.6772 0.0036 -0.0921 0.105 Uiso 1 1 d R
H4B H 0.6307 0.0352 -0.1637 0.105 Uiso 1 1 d R
H4C H 0.6512 0.1048 -0.0746 0.105 Uiso 1 1 d R
C5 C 0.7551(2) 0.3185(2) 0.04608(16) 0.0459(6) Uani 1 1 d .
H5A H 0.7975 0.3859 0.0509 0.055 Uiso 1 1 d R
H5B H 0.7365 0.2867 -0.0119 0.055 Uiso 1 1 d R
C6 C 0.4967(3) 0.1978(2) 0.0513(2) 0.0722(10) Uani 1 1 d .
H6A H 0.4713 0.1798 -0.0057 0.108 Uiso 1 1 d R
H6B H 0.4268 0.1969 0.0819 0.108 Uiso 1 1 d R
H6C H 0.5360 0.1524 0.0616 0.108 Uiso 1 1 d R
C7 C 0.6126(3) 0.3705(2) 0.19695(18) 0.0640(8) Uani 1 1 d .
H7A H 0.6480 0.3324 0.2216 0.096 Uiso 1 1 d R
H7B H 0.5316 0.3663 0.2131 0.096 Uiso 1 1 d R
H7C H 0.6616 0.4371 0.2143 0.096 Uiso 1 1 d R
C8 C 0.5392(3) 0.4051(3) 0.0437(2) 0.0784(10) Uani 1 1 d .
H8A H 0.5925 0.4702 0.0619 0.118 Uiso 1 1 d R
H8B H 0.4609 0.4037 0.0639 0.118 Uiso 1 1 d R
H8C H 0.5299 0.3835 -0.0147 0.118 Uiso 1 1 d R
C9 C 1.0543(2) 0.30702(19) 0.20029(16) 0.0460(7) Uani 1 1 d .
C10 C 0.9922(2) 0.37870(19) 0.21675(16) 0.0462(7) Uani 1 1 d .
C11 C 1.0196(3) 0.4293(2) 0.15767(19) 0.0574(8) Uani 1 1 d .
C12 C 1.0957(3) 0.3884(2) 0.10567(19) 0.0631(9) Uani 1 1 d .
C13 C 1.1179(2) 0.3121(2) 0.13147(17) 0.0542(7) Uani 1 1 d .
C14 C 1.0616(3) 0.2442(2) 0.25412(19) 0.0710(9) Uani 1 1 d .
H14A H 0.9902 0.2356 0.2834 0.107 Uiso 1 1 d R
H14B H 1.1330 0.2748 0.2921 0.107 Uiso 1 1 d R
H14C H 1.0661 0.1819 0.2214 0.107 Uiso 1 1 d R
C15 C 0.9247(3) 0.4057(3) 0.29006(18) 0.0728(9) Uani 1 1 d .
H15A H 0.8733 0.3477 0.2995 0.109 Uiso 1 1 d R
H15B H 0.8755 0.4450 0.2805 0.109 Uiso 1 1 d R
H15C H 0.9818 0.4416 0.3369 0.109 Uiso 1 1 d R
C16 C 0.9822(4) 0.5193(2) 0.1592(2) 0.1036(15) Uani 1 1 d .
H16A H 1.0349 0.5747 0.1989 0.155 Uiso 1 1 d R
H16B H 0.8995 0.5106 0.1729 0.155 Uiso 1 1 d R
H16C H 0.9882 0.5297 0.1064 0.155 Uiso 1 1 d R
C17 C 1.1525(4) 0.4236(3) 0.0355(2) 0.1212(18) Uani 1 1 d .
H17A H 1.1467 0.3683 -0.0106 0.182 Uiso 1 1 d R
H17B H 1.2367 0.4591 0.0516 0.182 Uiso 1 1 d R
H17C H 1.1102 0.4651 0.0212 0.182 Uiso 1 1 d R
C18 C 1.2020(3) 0.2531(3) 0.0988(2) 0.0962(13) Uani 1 1 d .
H18A H 1.2751 0.2753 0.1351 0.144 Uiso 1 1 d R
H18B H 1.2225 0.2596 0.0461 0.144 Uiso 1 1 d R
H18C H 1.1626 0.1860 0.0943 0.144 Uiso 1 1 d R
C19 C 0.7296(3) 0.1396(2) 0.1900(2) 0.0826(11) Uani 1 1 d .
H19A H 0.7733 0.1886 0.2388 0.099 Uiso 1 1 d R
H19B H 0.6557 0.1547 0.1774 0.099 Uiso 1 1 d R
C20 C 0.7009(7) 0.0444(4) 0.2021(4) 0.220(4) Uani 1 1 d .
H20A H 0.7296 0.0500 0.2571 0.264 Uiso 1 1 d R
H20B H 0.6131 0.0161 0.1955 0.264 Uiso 1 1 d R
C21 C 0.7511(5) -0.0147(3) 0.1487(3) 0.1164(17) Uani 1 1 d .
H21A H 0.6884 -0.0714 0.1165 0.140 Uiso 1 1 d R
H21B H 0.8059 -0.0365 0.1777 0.140 Uiso 1 1 d R
C22 C 0.8202(4) 0.0388(2) 0.0946(2) 0.0929(13) Uani 1 1 d .
H22A H 0.9058 0.0416 0.0991 0.112 Uiso 1 1 d R
H22B H 0.7874 0.0077 0.0382 0.112 Uiso 1 1 d R
C23 C 0.4194(3) 0.17844(18) 0.48758(15) 0.0468(7) Uani 1 1 d .
H23A H 0.4736 0.1405 0.4939 0.056 Uiso 1 1 d R
H23B H 0.3452 0.1318 0.4578 0.056 Uiso 1 1 d R
C24 C 0.6559(3) 0.2556(3) 0.4137(2) 0.0921(12) Uani 1 1 d .
H24A H 0.6967 0.2908 0.4669 0.138 Uiso 1 1 d R
H24B H 0.6890 0.2899 0.3753 0.138 Uiso 1 1 d R
H24C H 0.6676 0.1920 0.3977 0.138 Uiso 1 1 d R
C25 C 0.4196(4) 0.1826(3) 0.31074(19) 0.0935(13) Uani 1 1 d .
H25A H 0.4213 0.1161 0.2961 0.140 Uiso 1 1 d R
H25B H 0.4649 0.2148 0.2744 0.140 Uiso 1 1 d R
H25C H 0.3366 0.1846 0.3069 0.140 Uiso 1 1 d R
C26 C 0.4764(4) 0.3704(2) 0.4408(2) 0.1018(14) Uani 1 1 d .
H26A H 0.3920 0.3679 0.4344 0.153 Uiso 1 1 d R
H26B H 0.5212 0.4032 0.4047 0.153 Uiso 1 1 d R
H26C H 0.5088 0.4050 0.4960 0.153 Uiso 1 1 d R
C27 C 0.2545(2) 0.33362(19) 0.60711(16) 0.0464(7) Uani 1 1 d .
H27A H 0.2309 0.3536 0.6620 0.056 Uiso 1 1 d R
H27B H 0.3113 0.3911 0.5990 0.056 Uiso 1 1 d R
C28 C 0.0948(3) 0.2011(2) 0.45165(18) 0.0696(9) Uani 1 1 d .
H28A H 0.1620 0.2107 0.4188 0.104 Uiso 1 1 d R
H28B H 0.0202 0.1903 0.4197 0.104 Uiso 1 1 d R
H28C H 0.0906 0.1457 0.4707 0.104 Uiso 1 1 d R
C29 C 0.1268(3) 0.4163(3) 0.4984(2) 0.0822(11) Uani 1 1 d .
H29A H 0.1422 0.4753 0.5423 0.123 Uiso 1 1 d R
H29B H 0.0513 0.4057 0.4676 0.123 Uiso 1 1 d R
H29C H 0.1921 0.4217 0.4636 0.123 Uiso 1 1 d R
C30 C -0.0251(3) 0.2959(3) 0.5952(2) 0.0810(10) Uani 1 1 d .
H30A H -0.0412 0.2370 0.6109 0.121 Uiso 1 1 d R
H30B H -0.0925 0.2926 0.5598 0.121 Uiso 1 1 d R
H30C H -0.0142 0.3503 0.6429 0.121 Uiso 1 1 d R
C31 C 0.2926(3) 0.06524(19) 0.62057(16) 0.0475(7) Uani 1 1 d .
C32 C 0.2094(2) 0.11416(19) 0.65891(16) 0.0464(7) Uani 1 1 d .
C33 C 0.2727(3) 0.1863(2) 0.73000(16) 0.0487(7) Uani 1 1 d .
C34 C 0.3932(3) 0.1822(2) 0.73574(15) 0.0489(7) Uani 1 1 d .
C35 C 0.4062(3) 0.1072(2) 0.66744(17) 0.0493(7) Uani 1 1 d .
C36 C 0.2616(3) -0.0212(2) 0.54656(18) 0.0688(9) Uani 1 1 d .
H36A H 0.2208 -0.0784 0.5617 0.103 Uiso 1 1 d R
H36B H 0.3351 -0.0292 0.5228 0.103 Uiso 1 1 d R
H36C H 0.2091 -0.0114 0.5077 0.103 Uiso 1 1 d R
C37 C 0.0769(3) 0.0869(2) 0.6317(2) 0.0720(10) Uani 1 1 d .
H37A H 0.0672 0.0767 0.5739 0.108 Uiso 1 1 d R
H37B H 0.0432 0.1382 0.6591 0.108 Uiso 1 1 d R
H37C H 0.0350 0.0282 0.6443 0.108 Uiso 1 1 d R
C38 C 0.2179(3) 0.2527(2) 0.79153(18) 0.0722(10) Uani 1 1 d .
H38A H 0.1874 0.2227 0.8329 0.108 Uiso 1 1 d R
H38B H 0.1522 0.2648 0.7648 0.108 Uiso 1 1 d R
H38C H 0.2791 0.3131 0.8160 0.108 Uiso 1 1 d R
C39 C 0.4888(3) 0.2402(3) 0.80544(18) 0.0764(10) Uani 1 1 d .
H39A H 0.4807 0.3047 0.8260 0.115 Uiso 1 1 d R
H39B H 0.5684 0.2438 0.7868 0.115 Uiso 1 1 d R
H39C H 0.4784 0.2090 0.8480 0.115 Uiso 1 1 d R
C40 C 0.5189(3) 0.0745(2) 0.6498(2) 0.0743(10) Uani 1 1 d .
H40A H 0.5145 0.0199 0.6702 0.112 Uiso 1 1 d R
H40B H 0.5896 0.1269 0.6760 0.112 Uiso 1 1 d R
H40C H 0.5247 0.0558 0.5921 0.112 Uiso 1 1 d R
C41 C 0.5407(3) 0.4465(2) 0.7108(2) 0.0751(10) Uani 1 1 d .
H41A H 0.5080 0.4462 0.7628 0.090 Uiso 1 1 d R
H41B H 0.4945 0.4754 0.6822 0.090 Uiso 1 1 d R
C42 C 0.6691(4) 0.5005(3) 0.7229(4) 0.149(2) Uani 1 1 d .
H42A H 0.6807 0.5590 0.7059 0.179 Uiso 1 1 d R
H42B H 0.6977 0.5195 0.7801 0.179 Uiso 1 1 d R
C43 C 0.7365(4) 0.4402(3) 0.6750(3) 0.1297(19) Uani 1 1 d .
H43A H 0.8093 0.4448 0.7072 0.156 Uiso 1 1 d R
H43B H 0.7610 0.4607 0.6272 0.156 Uiso 1 1 d R
C44 C 0.6576(3) 0.3416(2) 0.6522(2) 0.0687(9) Uani 1 1 d .
H44A H 0.6789 0.3050 0.6861 0.082 Uiso 1 1 d R
H44B H 0.6647 0.3092 0.5958 0.082 Uiso 1 1 d R

loop_
_atom_site_aniso_label
_atom_site_aniso_U_11
_atom_site_aniso_U_22
_atom_site_aniso_U_33
_atom_site_aniso_U_23
_atom_site_aniso_U_13
_atom_site_aniso_U_12
Sc1 0.0326(3) 0.0391(3) 0.0369(3) 0.0138(2) 0.0030(2) 0.0081(2)
Sc2 0.0375(3) 0.0303(3) 0.0348(3) 0.0088(2) 0.0048(2) 0.0089(2)
Si1 0.0485(5) 0.0428(4) 0.0434(4) 0.0094(4) 0.0106(3) 0.0113(4)
Si2 0.0400(4) 0.0468(5) 0.0571(5) 0.0139(4) 0.0073(4) 0.0188(4)
Si3 0.0619(5) 0.0414(5) 0.0454(4) 0.0161(4) 0.0166(4) 0.0150(4)
Si4 0.0521(5) 0.0562(5) 0.0509(5) 0.0138(4) -0.0021(4) 0.0220(4)
O1 0.0569(12) 0.0392(11) 0.0564(12) 0.0203(9) 0.0061(9) 0.0081(9)
O2 0.0372(10) 0.0367(10) 0.0599(12) 0.0044(9) 0.0005(8) 0.0070(8)
C1 0.0515(18) 0.073(2) 0.0512(17) 0.0166(16) 0.0130(14) 0.0287(16)
C2 0.063(2) 0.073(2) 0.073(2) 0.0334(18) 0.0093(16) 0.0223(17)
C3 0.094(3) 0.063(2) 0.082(2) 0.0026(19) 0.028(2) 0.026(2)
C4 0.059(2) 0.065(2) 0.069(2) 0.0084(17) 0.0116(16) -0.0010(16)
C5 0.0414(15) 0.0493(17) 0.0482(16) 0.0142(13) 0.0033(12) 0.0147(13)
C6 0.0469(18) 0.061(2) 0.099(3) 0.0095(19) 0.0164(17) 0.0126(16)
C7 0.068(2) 0.062(2) 0.069(2) 0.0164(17) 0.0201(16) 0.0308(17)
C8 0.073(2) 0.090(3) 0.095(3) 0.037(2) 0.012(2) 0.049(2)
C9 0.0426(15) 0.0462(17) 0.0474(16) 0.0180(13) -0.0090(12) 0.0060(13)
C10 0.0437(16) 0.0393(16) 0.0478(16) 0.0079(13) -0.0098(12) 0.0044(13)
C11 0.0564(19) 0.0393(17) 0.068(2) 0.0203(16) -0.0217(16) -0.0031(14)
C12 0.0452(18) 0.072(2) 0.063(2) 0.0367(18) -0.0082(15) -0.0153(16)
C13 0.0310(15) 0.068(2) 0.0576(18) 0.0145(16) -0.0046(13) 0.0078(14)
C14 0.084(2) 0.065(2) 0.068(2) 0.0287(18) -0.0193(18) 0.0195(18)
C15 0.072(2) 0.078(2) 0.058(2) -0.0008(18) -0.0004(17) 0.0264(19)
C16 0.130(4) 0.039(2) 0.127(3) 0.023(2) -0.060(3) 0.005(2)
C17 0.094(3) 0.154(4) 0.098(3) 0.081(3) 0.003(2) -0.036(3)
C18 0.047(2) 0.143(4) 0.087(3) 0.005(3) -0.0011(18) 0.037(2)
C19 0.082(3) 0.075(2) 0.110(3) 0.054(2) 0.047(2) 0.025(2)
C20 0.330(9) 0.111(4) 0.320(9) 0.157(6) 0.253(8) 0.123(5)
C21 0.172(5) 0.058(3) 0.119(4) 0.052(3) 0.015(3) 0.007(3)
C22 0.152(4) 0.048(2) 0.082(3) 0.0200(19) 0.019(2) 0.033(2)
C23 0.0597(18) 0.0378(15) 0.0434(15) 0.0116(13) 0.0128(13) 0.0146(13)
C24 0.075(2) 0.123(3) 0.096(3) 0.059(3) 0.032(2) 0.028(2)
C25 0.115(3) 0.096(3) 0.057(2) 0.032(2) 0.002(2) 0.000(2)
C26 0.152(4) 0.059(2) 0.118(3) 0.048(2) 0.067(3) 0.045(3)
C27 0.0506(17) 0.0432(16) 0.0466(16) 0.0115(13) 0.0025(13) 0.0166(13)
C28 0.082(2) 0.069(2) 0.0499(18) 0.0119(17) -0.0091(16) 0.0144(18)
C29 0.098(3) 0.077(3) 0.085(2) 0.030(2) -0.012(2) 0.041(2)
C30 0.061(2) 0.095(3) 0.087(3) 0.015(2) 0.0044(19) 0.034(2)
C31 0.0630(19) 0.0336(15) 0.0450(16) 0.0160(13) 0.0098(14) 0.0075(14)
C32 0.0492(17) 0.0416(16) 0.0482(16) 0.0200(14) 0.0098(13) 0.0054(13)
C33 0.0633(19) 0.0454(17) 0.0423(16) 0.0181(14) 0.0195(14) 0.0176(14)
C34 0.0611(19) 0.0493(17) 0.0378(15) 0.0180(13) 0.0020(13) 0.0126(14)
C35 0.0636(19) 0.0457(17) 0.0513(17) 0.0270(14) 0.0155(15) 0.0227(15)
C36 0.095(3) 0.0377(17) 0.063(2) 0.0113(15) 0.0129(18) 0.0049(17)
C37 0.056(2) 0.075(2) 0.081(2) 0.0353(19) 0.0093(17) -0.0003(17)
C38 0.088(2) 0.070(2) 0.061(2) 0.0177(17) 0.0338(18) 0.0272(19)
C39 0.092(3) 0.082(2) 0.0516(19) 0.0267(18) -0.0088(18) 0.013(2)
C40 0.082(2) 0.074(2) 0.093(3) 0.044(2) 0.021(2) 0.043(2)
C41 0.074(2) 0.0421(19) 0.088(2) -0.0091(18) -0.0090(19) 0.0103(17)
C42 0.065(3) 0.067(3) 0.254(7) -0.034(4) -0.038(3) 0.004(2)
C43 0.053(2) 0.085(3) 0.211(6) 0.003(3) -0.001(3) -0.006(2)
C44 0.0428(18) 0.077(2) 0.076(2) 0.0076(19) 0.0030(16) 0.0155(17)

loop_
_atom_type_symbol
_atom_type_description
_atom_type_scat_dispersion_real
_atom_type_scat_dispersion_imag
_atom_type_scat_source
C C 0.0033 0.0016 'International Tables Vol C Tables 4.2.6.8 and 6.1.1.4'
H H 0.0000 0.0000 'International Tables Vol C Tables 4.2.6.8 and 6.1.1.4'
O O 0.0106 0.0060 'International Tables Vol C Tables 4.2.6.8 and 6.1.1.4'
Si Si 0.0817 0.0704 'International Tables Vol C Tables 4.2.6.8 and 6.1.1.4'
Sc Sc 0.2519 0.3716 'International Tables Vol C Tables 4.2.6.8 and 6.1.1.4'

loop_
_geom_angle_atom_site_label_1
_geom_angle_atom_site_label_2
_geom_angle_atom_site_label_3
_geom_angle
O1 Sc1 C5 105.64(8)
O1 Sc1 C1 95.26(9)
C5 Sc1 C1 105.19(10)
O1 Sc1 C12 140.91(9)
C5 Sc1 C12 108.10(11)
C1 Sc1 C12 94.45(12)
O1 Sc1 C13 109.41(9)
C5 Sc1 C13 140.77(10)
C1 Sc1 C13 88.73(10)
C12 Sc1 C13 33.18(10)
O1 Sc1 C9 87.70(8)
C5 Sc1 C9 135.79(10)
C1 Sc1 C9 115.50(10)
C12 Sc1 C9 54.13(9)
C13 Sc1 C9 32.70(9)
O1 Sc1 C11 131.79(8)
C5 Sc1 C11 88.90(10)
C1 Sc1 C11 125.44(11)
C12 Sc1 C11 32.44(10)
C13 Sc1 C11 54.42(10)
C9 Sc1 C11 53.92(9)
O1 Sc1 C10 99.29(8)
C5 Sc1 C10 103.21(10)
C1 Sc1 C10 143.10(10)
C12 Sc1 C10 54.14(10)
C13 Sc1 C10 54.46(9)
C9 Sc1 C10 32.59(9)
C11 Sc1 C10 32.67(9)
O2 Sc2 C23 99.26(9)
O2 Sc2 C27 96.22(8)
C23 Sc2 C27 107.82(10)
O2 Sc2 C35 98.60(9)
C23 Sc2 C35 96.59(9)
C27 Sc2 C35 148.90(10)
O2 Sc2 C33 105.95(9)
C23 Sc2 C33 143.78(9)
C27 Sc2 C33 94.99(9)
C35 Sc2 C33 54.63(9)
O2 Sc2 C31 131.55(9)
C23 Sc2 C31 89.20(9)
C27 Sc2 C31 126.45(10)
C35 Sc2 C31 32.97(9)
C33 Sc2 C31 54.61(9)
O2 Sc2 C34 84.81(8)
C23 Sc2 C34 128.80(10)
C27 Sc2 C34 122.53(10)
C35 Sc2 C34 33.24(9)
C33 Sc2 C34 32.70(9)
C31 Sc2 C34 54.77(9)
O2 Sc2 C32 137.93(8)
C23 Sc2 C32 114.35(9)
C27 Sc2 C32 96.71(10)
C35 Sc2 C32 54.79(9)
C33 Sc2 C32 33.07(9)
C31 Sc2 C32 32.99(9)
C34 Sc2 C32 54.73(9)
C1 Si1 C2 110.00(15)
C1 Si1 C4 113.76(13)
C2 Si1 C4 107.83(15)
C1 Si1 C3 112.34(15)
C2 Si1 C3 107.06(15)
C4 Si1 C3 105.49(15)
C5 Si2 C6 109.76(13)
C5 Si2 C8 112.95(14)
C6 Si2 C8 108.58(16)
C5 Si2 C7 113.09(13)
C6 Si2 C7 107.63(15)
C8 Si2 C7 104.54(15)
C23 Si3 C25 111.89(14)
C23 Si3 C26 113.43(14)
C25 Si3 C26 106.55(19)
C23 Si3 C24 111.77(15)
C25 Si3 C24 106.54(18)
C26 Si3 C24 106.19(18)
C27 Si4 C28 111.89(14)
C27 Si4 C29 111.07(15)
C28 Si4 C29 106.95(15)
C27 Si4 C30 112.60(14)
C28 Si4 C30 107.78(16)
C29 Si4 C30 106.21(16)
C19 O1 C22 108.1(2)
C19 O1 Sc1 125.86(17)
C22 O1 Sc1 125.46(18)
C41 O2 C44 108.9(2)
C41 O2 Sc2 124.94(17)
C44 O2 Sc2 126.13(17)
Si1 C1 Sc1 125.08(14)
Si2 C5 Sc1 133.10(13)
C13 C9 C10 108.8(2)
C13 C9 C14 126.2(3)
C10 C9 C14 124.7(3)
C13 C9 Sc1 72.64(15)
C10 C9 Sc1 74.30(15)
C14 C9 Sc1 124.62(19)
C9 C10 C11 107.2(3)
C9 C10 C15 126.2(3)
C11 C10 C15 126.1(3)
C9 C10 Sc1 73.12(15)
C11 C10 Sc1 73.12(16)
C15 C10 Sc1 125.73(19)
C12 C11 C10 108.3(3)
C12 C11 C16 127.4(3)
C10 C11 C16 124.0(3)
C12 C11 Sc1 72.51(17)
C10 C11 Sc1 74.21(15)
C16 C11 Sc1 124.5(2)
C11 C12 C13 108.7(2)
C11 C12 C17 126.0(3)
C13 C12 C17 125.2(4)
C11 C12 Sc1 75.05(16)
C13 C12 Sc1 73.61(15)
C17 C12 Sc1 120.4(2)
C9 C13 C12 107.1(3)
C9 C13 C18 124.8(3)
C12 C13 C18 127.9(3)
C9 C13 Sc1 74.66(15)
C12 C13 Sc1 73.21(15)
C18 C13 Sc1 122.2(2)
C20 C19 O1 106.1(3)
C21 C20 C19 111.6(4)
C20 C21 C22 109.2(3)
O1 C22 C21 105.0(3)
Si3 C23 Sc2 129.70(13)
Si4 C27 Sc2 129.80(14)
C35 C31 C32 108.2(2)
C35 C31 C36 126.3(3)
C32 C31 C36 125.3(3)
C35 C31 Sc2 73.26(14)
C32 C31 Sc2 73.61(14)
C36 C31 Sc2 122.67(17)
C31 C32 C33 107.4(3)
C31 C32 C37 124.9(3)
C33 C32 C37 127.4(3)
C31 C32 Sc2 73.40(14)
C33 C32 Sc2 73.28(14)
C37 C32 Sc2 122.99(18)
C34 C33 C32 108.7(2)
C34 C33 C38 125.6(3)
C32 C33 C38 125.7(3)
C34 C33 Sc2 73.75(14)
C32 C33 Sc2 73.65(14)
C38 C33 Sc2 121.16(18)
C33 C34 C35 107.8(2)
C33 C34 C39 126.3(3)
C35 C34 C39 125.8(3)
C33 C34 Sc2 73.55(14)
C35 C34 Sc2 73.11(14)
C39 C34 Sc2 123.30(19)
C31 C35 C34 107.9(2)
C31 C35 C40 125.6(3)
C34 C35 C40 126.5(3)
C31 C35 Sc2 73.78(15)
C34 C35 Sc2 73.65(14)
C40 C35 Sc2 120.67(18)
O2 C41 C42 105.9(3)
C43 C42 C41 108.8(3)
C42 C43 C44 107.0(3)
C43 C44 O2 106.2(3)

loop_
_geom_bond_atom_site_label_1
_geom_bond_atom_site_label_2
_geom_bond_distance
Sc1 O1 2.1661(17)
Sc1 C5 2.221(3)
Sc1 C1 2.239(3)
Sc1 C12 2.470(3)
Sc1 C13 2.475(3)
Sc1 C9 2.501(3)
Sc1 C11 2.502(3)
Sc1 C10 2.516(3)
Sc2 O2 2.1563(17)
Sc2 C23 2.228(2)
Sc2 C27 2.229(3)
Sc2 C35 2.481(3)
Sc2 C33 2.486(2)
Sc2 C31 2.488(2)
Sc2 C34 2.488(2)
Sc2 C32 2.491(2)
Si1 C1 1.828(3)
Si1 C2 1.863(3)
Si1 C4 1.881(3)
Si1 C3 1.884(3)
Si2 C5 1.834(3)
Si2 C6 1.870(3)
Si2 C8 1.871(3)
Si2 C7 1.883(3)
Si3 C23 1.837(2)
Si3 C25 1.845(3)
Si3 C26 1.855(3)
Si3 C24 1.869(4)
Si4 C27 1.834(3)
Si4 C28 1.866(3)
Si4 C29 1.872(3)
Si4 C30 1.877(3)
O1 C19 1.445(3)
O1 C22 1.464(4)
O2 C41 1.445(3)
O2 C44 1.454(3)
C9 C13 1.401(4)
C9 C10 1.407(4)
C9 C14 1.503(4)
C10 C11 1.411(4)
C10 C15 1.499(4)
C11 C12 1.389(4)
C11 C16 1.512(4)
C12 C13 1.412(4)
C12 C17 1.523(4)
C13 C18 1.489(4)
C19 C20 1.441(5)
C20 C21 1.337(6)
C21 C22 1.483(5)
C31 C35 1.410(4)
C31 C32 1.414(4)
C31 C36 1.498(4)
C32 C33 1.416(4)
C32 C37 1.493(4)
C33 C34 1.400(4)
C33 C38 1.506(4)
C34 C35 1.422(4)
C34 C39 1.505(4)
C35 C40 1.504(4)
C41 C42 1.451(5)
C42 C43 1.437(6)
C43 C44 1.444(5)
